data_2108112
loop_
_publ_author_name
'Tedesco, Consiglia'
'Macedi, Eleonora'
'Meli, Alessandra'
'Pierri, Giovanni'
'Della Sala, Giorgio'
'Drathen, Christina'
'Fitch, Andrew N.'
'Vaughan, Gavin B. M.'
'Izzo, Irene'
'De Riccardis, Francesco'

_publ_section_title
;
 Synthesis, crystallization, X-ray structural characterization and
 solid-state assembly of a cyclic hexapeptoid with propargyl and
 methoxyethyl side chains
;
_journal_issue 3
_journal_name_full 'Acta Crystallographica Section B'
_journal_page_first 399
_journal_page_last 412
_journal_paper_doi 10.1107/S2052520617002505
_journal_volume 73
_journal_year 2017
_chemical_formula_moiety 'C30 H46 N6 O10, H2 O'
_chemical_formula_sum 'C30 H48 N6 O11'
_chemical_formula_weight 668.74
_space_group_crystal_system triclinic
_space_group_IT_number 2
_space_group_name_Hall '-P 1'
_space_group_name_H-M_alt 'P -1'
_symmetry_space_group_name_Hall '-P 1'
_symmetry_space_group_name_H-M 'P -1'
_cell_angle_alpha 78.318(4)
_cell_angle_beta 88.636(4)
_cell_angle_gamma 83.546(3)
_cell_formula_units_Z 2
_cell_length_a 8.3412(3)
_cell_length_b 9.3560(3)
_cell_length_c 21.5561(9)
_cell_measurement_temperature 100(2)
_cell_volume 1636.96(11)
_computing_structure_refinement 'Topas Academic (Coelho, 2007)'
_diffrn_ambient_temperature 100
_diffrn_radiation_monochromator Si(111)
_diffrn_radiation_type synchrotron
_diffrn_radiation_wavelength 0.849893(4)
_diffrn_source synchrotron
_exptl_absorpt_coefficient_mu 0.157
_exptl_absorpt_correction_type none
_exptl_crystal_density_diffrn 1.357
_pd_char_colour white
_pd_char_particle_morphology needle
_pd_instr_location ' ID22 diffractometer, ESRF, Grenoble (France)'
_pd_meas_2theta_range_inc 29.8571
_pd_meas_2theta_range_max 48.010
_pd_meas_2theta_range_min 0.105
_pd_meas_number_of_points 9582
_pd_prep_pressure 101
_pd_prep_temperature 300
_pd_proc_ls_background_function Chebyschev
_pd_proc_ls_pref_orient_corr ' spherical harmonics   '
_pd_proc_ls_profile_function psuedo-Voigt
_pd_proc_ls_prof_R_factor 0.08482
_pd_proc_ls_prof_wR_expected 0.09846
_pd_proc_ls_prof_wR_factor 0.10967
_pd_spec_mounting
; 
0.7 mm capillary
;
_pd_spec_mount_mode transmission
_pd_spec_shape cylinder
_refine_ls_goodness_of_fit_all 1.114
_refine_ls_R_I_factor 0.0272
_cod_data_source_file ps5059sup4.txt
_cod_data_source_block form_1
_cod_original_cell_volume 1636.96(12)
_cod_database_code 2108112

loop_
_symmetry_equiv_pos_site_id
_symmetry_equiv_pos_as_xyz
1 '-x, -y, -z'
2 'x, y, z'

loop_
_atom_site_label
_atom_site_type_symbol
_atom_site_symmetry_multiplicity
_atom_site_fract_x
_atom_site_fract_y
_atom_site_fract_z
_atom_site_occupancy
_atom_site_B_iso_or_equiv
O1A O 0 0.74225 0.92177 1.02791 1 1.989712
N1A N 0 0.74524 0.81106 0.94374 1 1.405432
C1A C 0 0.9907 0.7823 1.00927 1 1.460701
H1A1 H 0 1.0249 0.7091 0.9831 1 1.73705
H1A2 H 0 1.059 0.8633 0.998 1 1.73705
O2A O 0 0.87603 0.53295 1.05882 1 1.650198
N2A N 0 1.01386 0.71441 1.07611 1 1.460701
C2A C 0 0.8142 0.84198 0.99489 1 1.413327
O3A O 0 1.00499 0.12331 1.13677 1 1.831799
N3A N 0 0.97028 0.34172 1.16749 1 1.429119
C3A C 0 0.5785 0.874 0.92715 1 1.563345
H3A1 H 0 0.5469 0.9533 0.9504 1 1.894964
H3A2 H 0 0.5721 0.9168 0.8815 1 1.894964
O4A O 0 1.34183 0.62653 1.12899 1 2.005504
C4A C 0 0.4666 0.762 0.9427 1 1.863381
O5A O 0 0.9467 0.2503 1.30553 1 2.447662
C5A C 0 0.3817 0.6672 0.95528 1 2.566097
H5A H 0 0.3137 0.5912 0.9654 1 3.079317
C6A C 0 1.0091 0.4919 1.15991 1 1.523867
H6A1 H 0 1.1265 0.4914 1.1651 1 1.816007
H6A2 H 0 0.9539 0.5377 1.1931 1 1.816007
C7A C 0 0.9573 0.5831 1.09454 1 1.381745
C8A C 0 1.0958 0.7886 1.11771 1 1.610719
H8A1 H 0 1.069 0.7474 1.162 1 1.894964
H8A2 H 0 1.0541 0.8936 1.1089 1 1.894964
C9A C 0 1.2776 0.7753 1.11053 1 1.800216
H9A1 H 0 1.3065 0.8129 1.0661 1 2.131835
H9A2 H 0 1.324 0.8346 1.1371 1 2.131835
C10A C 0 1.514 0.6127 1.12554 1 2.439766
H10A H 0 1.5562 0.5095 1.1384 1 3.632014
H10B H 0 1.5475 0.6498 1.0821 1 3.632014
H10C H 0 1.556 0.6692 1.1537 1 3.632014
C11A C 0 1.1839 0.2998 1.09022 1 1.476493
H11A H 0 1.1431 0.3887 1.0594 1 1.73705
H11B H 0 1.2681 0.3263 1.1159 1 1.73705
C12A C 0 1.0452 0.2471 1.13357 1 1.468597
C14A C 0 0.8652 0.1851 1.26333 1 1.894964
H14A H 0 0.765 0.1505 1.2831 1 2.289748
H14B H 0 0.9344 0.1 1.2533 1 2.289748
C15A C 0 1.013 0.1411 1.35706 1 3.158273
H15A H 0 1.0687 0.1875 1.3857 1 4.73741
H15B H 0 0.9263 0.0906 1.3798 1 4.73741
H15C H 0 1.0895 0.0703 1.341 1 4.73741
O1B O 0 0.68448 0.88806 0.40395 1 2.242374
N1B N 0 0.7209 0.69122 0.35604 1 1.721259
C1B C 0 0.5631 0.6705 0.45226 1 2.266061
H1B1 H 0 0.4716 0.6418 0.4311 1 2.684532
H1B2 H 0 0.6306 0.5798 0.4716 1 2.684532
O2B O 0 0.64804 0.57381 0.57418 1 2.289748
N2B N 0 0.4995 0.7449 0.50258 1 2.179209
C2B C 0 0.6626 0.7611 0.40253 1 1.768633
O3B O 0 0.50204 0.37605 0.72072 1 2.155522
N3B N 0 0.4831 0.62066 0.676 1 1.713363
C3B C 0 0.8003 0.7757 0.30153 1 1.894964
H3B1 H 0 0.7789 0.8811 0.3023 1 2.289748
H3B2 H 0 0.7536 0.7597 0.2622 1 2.289748
O4B O 0 0.1552 0.7213 0.51828 1 2.83455
C4B C 0 0.9758 0.7345 0.30111 1 2.155522
O5B O 0 0.59209 0.8982 0.70119 1 2.30554
C5B C 0 1.1172 0.7014 0.29982 1 2.881924
H5B H 0 1.2301 0.6749 0.2988 1 3.474101
C6B C 0 0.4449 0.7278 0.61745 1 1.705468
H6B1 H 0 0.4734 0.8248 0.6218 1 2.052878
H6B2 H 0 0.3281 0.7368 0.6087 1 2.052878
C7B C 0 0.5411 0.6768 0.56247 1 1.887068
C8B C 0 0.3725 0.8673 0.48626 1 2.360809
H8B1 H 0 0.4106 0.94 0.4509 1 2.842446
H8B2 H 0 0.3534 0.9153 0.5229 1 2.842446
C9B C 0 0.2141 0.8231 0.46754 1 2.952986
H9B1 H 0 0.1346 0.9106 0.4568 1 3.553058
H9B2 H 0 0.2304 0.7783 0.4299 1 3.553058
C10B C 0 -0.0021 0.6887 0.5051 1 4.247878
H10D H 0 -0.0394 0.6184 0.5409 1 6.395504
H10E H 0 -0.0766 0.7787 0.4983 1 6.395504
H10F H 0 0.0018 0.6466 0.4671 1 6.395504
C11B C 0 0.2922 0.4623 0.64413 1 1.665989
H11C H 0 0.1924 0.5052 0.662 1 1.973921
H11D H 0 0.3029 0.5159 0.6002 1 1.973921
C12B C 0 0.4384 0.4822 0.68309 1 1.665989
C13B C 0 0.6309 0.6366 0.70932 1 1.981817
H13A H 0 0.7191 0.6508 0.6782 1 2.368705
H13B H 0 0.6617 0.5445 0.7399 1 2.368705
C13A C 0 0.8258 0.2977 1.20353 1 1.610719
H13C H 0 0.7565 0.2571 1.1765 1 1.894964
H13D H 0 0.7642 0.3853 1.2146 1 1.894964
C14B C 0 0.6151 0.7616 0.74407 1 2.100252
H14C H 0 0.5226 0.7522 0.7734 1 2.526619
H14D H 0 0.7135 0.7572 0.7692 1 2.526619
C15B C 0 0.593 1.0176 0.73273 1 2.708219
H15D H 0 0.5769 1.1099 0.7019 1 4.105755
H15E H 0 0.5061 1.0141 0.764 1 4.105755
H15F H 0 0.6966 1.0107 0.754 1 4.105755
O1W O 0 0.2646 0.0544 0.84233 1.0 2.550306
H1W H 0 0.186 -0.005 0.8422 1.0 4.73741
H2W H 0 0.258 0.076 0.883 1.0 4.73741

loop_
_audit_conform_dict_name
_audit_conform_dict_location
cif_core.dic ftp://ftp.iucr.org/pub/cif_core.dic
cif_pd.dic ftp://ftp.iucr.org/pub/cif_pd.dic
